data_9008090
loop_
_publ_author_name
'Cid-Dresdner H'
'Buerger, M. J.'

_publ_section_title
;
 The crystal structure of potassium hexatitanate K2Ti6O13
;
_journal_name_full 'Zeitschrift fur Kristallographie'
_journal_page_first 411
_journal_page_last 430
_journal_volume 117
_journal_year 1962
_chemical_compound_source Synthetic
_chemical_formula_sum 'K2 O13 Ti6'
_chemical_name_mineral Jeppeite
_space_group_IT_number 12
_symmetry_space_group_name_Hall '-C 2y'
_symmetry_space_group_name_H-M 'C 1 2/m 1'
_cell_angle_alpha 90
_cell_angle_beta 99.764
_cell_angle_gamma 90
_cell_length_a 15.582
_cell_length_b 3.82
_cell_length_c 9.112
_cell_formula_units_Z 2
_cell_volume 534.519
_database_code_amcsd 0010602
_exptl_crystal_density_diffrn 3.563
_cod_original_formula_sum 'K2 Ti6 O13'
_cod_database_code 9008090

loop_
_space_group_symop_operation_xyz
x,y,z
1/2+x,1/2+y,z
x,-y,z
1/2+x,1/2-y,z
-x,y,-z
1/2-x,1/2+y,-z
-x,-y,-z
1/2-x,1/2-y,-z

loop_
_atom_site_label
_atom_site_fract_x
_atom_site_fract_y
_atom_site_fract_z
_atom_site_U_iso_or_equiv
K 0.45400 0.00000 0.24740 0.01406
Ti1 0.11420 0.00000 0.09800 0.00595
Ti2 0.17160 0.00000 0.43860 0.00760
Ti3 0.23250 0.00000 -0.22380 0.00633
O1 0.00000 0.00000 0.00000 0.00760
O2 0.23700 0.00000 0.23700 0.00760
O3 0.07640 0.00000 0.29100 0.00760
O4 0.29640 0.00000 -0.42800 0.00253
O5 0.13300 0.00000 -0.38400 0.00507
O6 0.35910 0.00000 -0.10900 0.00507
O7 0.16770 0.00000 -0.08300 0.00760

loop_
_cod_related_entry_id
_cod_related_entry_database
_cod_related_entry_code
1 AMCSD 0010602
